data_7712360
loop_
_publ_author_name
'H\"adinger, Pauline'
'Hinz, Alexander'

_publ_section_title
;
 Reactivity of Pt(0) bromosilylene complexes towards ethylene
;
_journal_issue 8
_journal_name_full 'Dalton Transactions'
_journal_page_first 2214
_journal_page_last 2218
_journal_paper_doi 10.1039/D3DT00170A
_journal_volume 52
_journal_year 2023
_chemical_formula_moiety 'C84 H130 Br N P2 Pt Si, 2 (C6 H14)'
_chemical_formula_sum 'C96 H158 Br N P2 Pt Si'
_chemical_formula_weight 1691.25
_space_group_crystal_system triclinic
_space_group_IT_number 2
_space_group_name_Hall '-P 1'
_space_group_name_H-M_alt 'P -1'
_atom_sites_solution_hydrogens geom
_audit_creation_method SHELXL-2018/3
_audit_update_record
;
2022-12-02 deposited with the CCDC.	2023-02-07 downloaded from the CCDC.
;
_cell_angle_alpha 86.724(4)
_cell_angle_beta 85.053(4)
_cell_angle_gamma 87.610(4)
_cell_formula_units_Z 2
_cell_length_a 12.8841(8)
_cell_length_b 14.2936(6)
_cell_length_c 25.1199(12)
_cell_measurement_reflns_used 70418
_cell_measurement_temperature 150(2)
_cell_measurement_theta_max 64.50
_cell_measurement_theta_min 2.70
_cell_volume 4598.2(4)
_computing_cell_refinement
;
X-Area Recipe 1.37.0.0 (STOE, 2021)
;
_computing_data_collection
;
X-Area Pilatus3_SV 1.31.175.0 (STOE, 2021)
;
_computing_data_reduction
;
X-Area Integrate 2.5.1.0 (STOE, 2021)
X-Area LANA 2.6.2.0 (STOE, 2021)
;
_computing_publication_material
;
STOE & Cie GmbH, X-Area, software package for collecting single-crystal or
multi-domain crystal data on STOE area-detector diffractometers, for image 
processing, for the correction and scaling of reflection intensities and 
for outlier rejection, version 2.0, Darmstadt 2021
;
_diffrn_ambient_temperature 150(2)
_diffrn_detector EIGER4M
_diffrn_detector_area_resol_mean 13.33
_diffrn_measured_fraction_theta_full 0.971
_diffrn_measured_fraction_theta_max 0.966
_diffrn_measurement_details ' 1440 frames, detector distance = 80 mm'
_diffrn_measurement_device 'Eulerian 4-circle diffractometer'
_diffrn_measurement_device_type 'STOE STADIVARI'
_diffrn_measurement_method 'rotation method, \w scans'
_diffrn_radiation_collimation '1.2 0.6 mm diameter'
_diffrn_radiation_monochromator 'Graded multilayer mirror'
_diffrn_radiation_polarisn_norm 0
_diffrn_radiation_probe x-ray
_diffrn_radiation_type GaK\a
_diffrn_radiation_wavelength 1.34143
_diffrn_reflns_av_R_equivalents 0.0326
_diffrn_reflns_av_unetI/netI 0.0265
_diffrn_reflns_Laue_measured_fraction_full 0.971
_diffrn_reflns_Laue_measured_fraction_max 0.966
_diffrn_reflns_limit_h_max 16
_diffrn_reflns_limit_h_min -16
_diffrn_reflns_limit_k_max 14
_diffrn_reflns_limit_k_min -18
_diffrn_reflns_limit_l_max 32
_diffrn_reflns_limit_l_min -27
_diffrn_reflns_number 59317
_diffrn_reflns_point_group_measured_fraction_full 0.971
_diffrn_reflns_point_group_measured_fraction_max 0.966
_diffrn_reflns_theta_full 53.597
_diffrn_reflns_theta_max 59.999
_diffrn_reflns_theta_min 2.696
_diffrn_source 'Metaljet D2'
_diffrn_source_current 3.57
_diffrn_source_power 0.250
_diffrn_source_voltage 70
_exptl_absorpt_coefficient_mu 2.875
_exptl_absorpt_correction_T_max 0.3898
_exptl_absorpt_correction_T_min 0.3567
_exptl_absorpt_correction_type multi-scan
_exptl_absorpt_process_details
;
STOE LANA, absorption correction by scaling of reflection intensities.
J. Koziskova, F. Hahn, J. Richter, J. Kozisek, "Comparison of different
absorption corrections on the model structure of tetrakis(\m~2~-acetato)-
diaqua-di-copper(II)", Acta Chimica Slovaca, vol. 9, no. 2, 2016, pp. 136 - 140.
Afterwards a spherical absorption correction was performed within STOE LANA.
;
_exptl_crystal_colour yellow
_exptl_crystal_density_diffrn 1.222
_exptl_crystal_description block
_exptl_crystal_F_000 1796
_exptl_crystal_size_max 0.080
_exptl_crystal_size_mid 0.070
_exptl_crystal_size_min 0.030
_refine_diff_density_max 0.905
_refine_diff_density_min -1.168
_refine_diff_density_rms 0.056
_refine_ls_extinction_method none
_refine_ls_goodness_of_fit_ref 1.054
_refine_ls_hydrogen_treatment constr
_refine_ls_matrix_type full
_refine_ls_number_parameters 1224
_refine_ls_number_reflns 20031
_refine_ls_number_restraints 1362
_refine_ls_restrained_S_all 1.050
_refine_ls_R_factor_all 0.0350
_refine_ls_R_factor_gt 0.0281
_refine_ls_shift/su_max 0.002
_refine_ls_shift/su_mean 0.000
_refine_ls_structure_factor_coef Fsqd
_refine_ls_weighting_details 'w=1/[\s^2^(Fo^2^)+(0.0507P)^2^] where P=(Fo^2^+2Fc^2^)/3'
_refine_ls_weighting_scheme calc
_refine_ls_wR_factor_gt 0.0749
_refine_ls_wR_factor_ref 0.0767
_reflns_Friedel_coverage 0.000
_reflns_number_gt 17167
_reflns_number_total 20031
_reflns_threshold_expression 'I > 2\s(I)'
_cod_data_source_file d3dt00170a2.cif
_cod_data_source_block PH160-2
_cod_database_code 7712360
_shelx_shelxl_version_number 2018/3
_shelx_space_group_comment
;
The symmetry employed for this shelxl refinement is uniquely defined
by the following loop, which should always be used as a source of
symmetry information in preference to the above space-group names.
They are only intended as comments.
;
_shelx_estimated_absorpt_t_min 0.803
_shelx_estimated_absorpt_t_max 0.919

loop_
_space_group_symop_operation_xyz
'x, y, z'
'-x, -y, -z'

loop_
_atom_site_label
_atom_site_type_symbol
_atom_site_fract_x
_atom_site_fract_y
_atom_site_fract_z
_atom_site_U_iso_or_equiv
_atom_site_adp_type
_atom_site_occupancy
_atom_site_site_symmetry_order
_atom_site_calc_flag
_atom_site_refinement_flags_posn
_atom_site_refinement_flags_adp
_atom_site_refinement_flags_occupancy
_atom_site_disorder_assembly
_atom_site_disorder_group
Pt1 Pt 0.28765(2) 0.38071(2) 0.78686(2) 0.03502(4) Uani 1 1 d . . . . .
Br1 Br 0.52147(2) 0.24016(2) 0.72122(2) 0.04180(6) Uani 1 1 d . . . . .
P1 P 0.28837(6) 0.38246(4) 0.87857(2) 0.04752(15) Uani 1 1 d . . . . .
P2 P 0.24529(4) 0.51362(3) 0.73699(2) 0.03482(11) Uani 1 1 d . . . . .
Si1 Si 0.34807(4) 0.25856(3) 0.74387(2) 0.03200(11) Uani 1 1 d . . . . .
N1 N 0.29334(12) 0.17200(10) 0.70486(7) 0.0278(3) Uani 1 1 d . . . . .
C1 C 0.27717(14) 0.21467(11) 0.65277(8) 0.0280(4) Uani 1 1 d . . . . .
C2 C 0.35063(15) 0.23082(12) 0.60887(8) 0.0291(4) Uani 1 1 d . . . . .
C3 C 0.31424(16) 0.28088(12) 0.56454(8) 0.0318(4) Uani 1 1 d . . . . .
H3 H 0.363521 0.297798 0.535622 0.038 Uiso 1 1 calc R U . . .
C4 C 0.20897(16) 0.30788(12) 0.56003(9) 0.0338(4) Uani 1 1 d . . . . .
C5 C 0.13675(16) 0.27943(13) 0.60106(9) 0.0340(4) Uani 1 1 d . . . . .
H5 H 0.064373 0.291297 0.597909 0.041 Uiso 1 1 calc R U . . .
C6 C 0.17101(15) 0.23308(12) 0.64718(8) 0.0309(4) Uani 1 1 d . . . . .
C7 C 0.11529(15) 0.19018(12) 0.69417(9) 0.0318(4) Uani 1 1 d . . . . .
C8 C 0.00891(16) 0.17780(13) 0.70676(9) 0.0368(5) Uani 1 1 d . . . . .
H8 H -0.040587 0.204788 0.683897 0.044 Uiso 1 1 calc R U . . .
C9 C -0.02354(16) 0.12604(14) 0.75267(10) 0.0389(5) Uani 1 1 d . . . . .
C10 C 0.05261(16) 0.08713(14) 0.78443(10) 0.0386(5) Uani 1 1 d . . . . .
H10 H 0.029616 0.050000 0.815444 0.046 Uiso 1 1 calc R U . . .
C11 C 0.16017(15) 0.09829(12) 0.77437(9) 0.0332(4) Uani 1 1 d . . . . .
C12 C 0.19039(14) 0.15187(12) 0.72737(8) 0.0300(4) Uani 1 1 d . . . . .
C13 C 0.45410(15) 0.18053(12) 0.60251(8) 0.0293(4) Uani 1 1 d . . . . .
C14 C 0.45566(15) 0.08303(12) 0.60954(8) 0.0311(4) Uani 1 1 d . . . . .
H14 H 0.394089 0.053039 0.623750 0.037 Uiso 1 1 calc R U . . .
C15 C 0.54499(16) 0.02869(13) 0.59628(8) 0.0334(4) Uani 1 1 d . . . . .
C16 C 0.63608(16) 0.07571(13) 0.57861(9) 0.0362(4) Uani 1 1 d . . . . .
H16 H 0.698538 0.039719 0.570548 0.043 Uiso 1 1 calc R U . . .
C17 C 0.63858(16) 0.17298(14) 0.57243(9) 0.0348(4) Uani 1 1 d . . . . .
C18 C 0.54503(15) 0.22452(12) 0.58346(8) 0.0314(4) Uani 1 1 d . . . . .
H18 H 0.543822 0.290829 0.577796 0.038 Uiso 1 1 calc R U . . .
C19 C 0.54443(18) -0.07844(13) 0.59738(9) 0.0392(5) Uani 1 1 d . . . . .
C20 C 0.4416(2) -0.11556(15) 0.62417(12) 0.0522(6) Uani 1 1 d . . . . .
H20A H 0.447018 -0.184153 0.628200 0.078 Uiso 1 1 calc R U . . .
H20B H 0.384718 -0.096526 0.601945 0.078 Uiso 1 1 calc R U . . .
H20C H 0.427531 -0.089733 0.659487 0.078 Uiso 1 1 calc R U . . .
C21 C 0.6353(2) -0.12188(15) 0.62749(11) 0.0501(6) Uani 1 1 d . . . . .
H21A H 0.633695 -0.190412 0.627919 0.075 Uiso 1 1 calc R U . . .
H21B H 0.628499 -0.101751 0.664313 0.075 Uiso 1 1 calc R U . . .
H21C H 0.701484 -0.101167 0.609426 0.075 Uiso 1 1 calc R U . . .
C22 C 0.5563(2) -0.10976(15) 0.53982(10) 0.0500(6) Uani 1 1 d . . . . .
H22A H 0.551708 -0.178053 0.540109 0.075 Uiso 1 1 calc R U . . .
H22B H 0.624200 -0.091440 0.522654 0.075 Uiso 1 1 calc R U . . .
H22C H 0.500681 -0.079836 0.519853 0.075 Uiso 1 1 calc R U . . .
C23 C 0.73760(17) 0.22427(15) 0.55313(11) 0.0444(5) Uani 1 1 d . . . . .
C24 C 0.8356(2) 0.15796(19) 0.55166(16) 0.0680(9) Uani 1 1 d . . . . .
H24A H 0.897737 0.194366 0.541577 0.102 Uiso 1 1 calc R U . . .
H24B H 0.829961 0.110750 0.525355 0.102 Uiso 1 1 calc R U . . .
H24C H 0.841251 0.126718 0.587100 0.102 Uiso 1 1 calc R U . . .
C25 C 0.7262(2) 0.2694(2) 0.49779(12) 0.0674(8) Uani 1 1 d . . . . .
H25A H 0.791101 0.299469 0.484533 0.101 Uiso 1 1 calc R U . . .
H25B H 0.668788 0.316568 0.499528 0.101 Uiso 1 1 calc R U . . .
H25C H 0.711376 0.221283 0.473500 0.101 Uiso 1 1 calc R U . . .
C26 C 0.7558(2) 0.30016(17) 0.59190(12) 0.0552(7) Uani 1 1 d . . . . .
H26A H 0.820323 0.331845 0.579791 0.083 Uiso 1 1 calc R U . . .
H26B H 0.761672 0.271033 0.627842 0.083 Uiso 1 1 calc R U . . .
H26C H 0.697061 0.346015 0.592790 0.083 Uiso 1 1 calc R U . . .
C27 C 0.17725(18) 0.36209(14) 0.50895(9) 0.0387(5) Uani 1 1 d . . . . .
C28 C 0.2216(2) 0.46021(16) 0.50664(11) 0.0534(6) Uani 1 1 d . . . . .
H28A H 0.203270 0.494997 0.473813 0.080 Uiso 1 1 calc R U . . .
H28B H 0.297678 0.454682 0.506844 0.080 Uiso 1 1 calc R U . . .
H28C H 0.192354 0.493675 0.537795 0.080 Uiso 1 1 calc R U . . .
C29 C 0.2207(2) 0.31172(19) 0.45911(10) 0.0526(6) Uani 1 1 d . . . . .
H29A H 0.200478 0.347633 0.426987 0.079 Uiso 1 1 calc R U . . .
H29B H 0.192491 0.248949 0.460252 0.079 Uiso 1 1 calc R U . . .
H29C H 0.296893 0.306369 0.458229 0.079 Uiso 1 1 calc R U . . .
C30 C 0.0589(2) 0.37279(18) 0.50791(11) 0.0505(6) Uani 1 1 d . . . . .
H30A H 0.041908 0.413439 0.476868 0.076 Uiso 1 1 calc R U . . .
H30B H 0.028903 0.400775 0.540778 0.076 Uiso 1 1 calc R U . . .
H30C H 0.029896 0.311029 0.505428 0.076 Uiso 1 1 calc R U . . .
C31 C -0.1428(4) 0.1139(3) 0.76353(19) 0.0434(9) Uani 0.696(5) 1 d D U P A 1
C32 C -0.1940(3) 0.0846(3) 0.71510(16) 0.0520(10) Uani 0.696(5) 1 d D U P A 1
H32A H -0.269278 0.080542 0.724067 0.078 Uiso 0.696(5) 1 calc R U P A 1
H32B H -0.164745 0.023293 0.704688 0.078 Uiso 0.696(5) 1 calc R U P A 1
H32C H -0.180995 0.131124 0.685321 0.078 Uiso 0.696(5) 1 calc R U P A 1
C33 C -0.1653(4) 0.0437(4) 0.8104(2) 0.0649(13) Uani 0.696(5) 1 d D U P A 1
H33A H -0.240765 0.036360 0.816657 0.097 Uiso 0.696(5) 1 calc R U P A 1
H33B H -0.138737 0.066437 0.842516 0.097 Uiso 0.696(5) 1 calc R U P A 1
H33C H -0.131077 -0.016912 0.802283 0.097 Uiso 0.696(5) 1 calc R U P A 1
C34 C -0.1930(3) 0.2089(3) 0.7786(2) 0.0659(12) Uani 0.696(5) 1 d D U P A 1
H34A H -0.267430 0.201636 0.789116 0.099 Uiso 0.696(5) 1 calc R U P A 1
H34B H -0.184623 0.253976 0.747820 0.099 Uiso 0.696(5) 1 calc R U P A 1
H34C H -0.159205 0.231765 0.808597 0.099 Uiso 0.696(5) 1 calc R U P A 1
C31B C -0.1327(10) 0.1054(7) 0.7777(4) 0.0434(9) Uani 0.304(5) 1 d D U P A 2
C32B C -0.2069(6) 0.1442(7) 0.7378(4) 0.061(2) Uani 0.304(5) 1 d D U P A 2
H32D H -0.278758 0.132536 0.751915 0.092 Uiso 0.304(5) 1 calc R U P A 2
H32E H -0.191736 0.113472 0.703968 0.092 Uiso 0.304(5) 1 calc R U P A 2
H32F H -0.198347 0.211907 0.731625 0.092 Uiso 0.304(5) 1 calc R U P A 2
C33B C -0.1488(7) 0.0008(6) 0.7882(5) 0.056(2) Uani 0.304(5) 1 d D U P A 2
H33D H -0.219328 -0.008809 0.805065 0.085 Uiso 0.304(5) 1 calc R U P A 2
H33E H -0.097599 -0.025644 0.812146 0.085 Uiso 0.304(5) 1 calc R U P A 2
H33F H -0.139870 -0.030418 0.754334 0.085 Uiso 0.304(5) 1 calc R U P A 2
C34B C -0.1619(7) 0.1532(8) 0.8301(4) 0.074(3) Uani 0.304(5) 1 d D U P A 2
H34D H -0.234673 0.141212 0.842333 0.112 Uiso 0.304(5) 1 calc R U P A 2
H34E H -0.153401 0.220966 0.824225 0.112 Uiso 0.304(5) 1 calc R U P A 2
H34F H -0.116459 0.128222 0.857230 0.112 Uiso 0.304(5) 1 calc R U P A 2
C35 C 0.23170(16) 0.04724(12) 0.81087(9) 0.0340(4) Uani 1 1 d . . . . .
C36 C 0.19498(17) 0.02473(13) 0.86395(9) 0.0373(5) Uani 1 1 d . . . . .
H36 H 0.129452 0.050687 0.877326 0.045 Uiso 1 1 calc R U . . .
C37 C 0.25143(18) -0.03455(13) 0.89782(9) 0.0397(5) Uani 1 1 d . . . . .
C38 C 0.34922(18) -0.06813(14) 0.87793(9) 0.0391(5) Uani 1 1 d . . . . .
H38 H 0.388506 -0.109067 0.900344 0.047 Uiso 1 1 calc R U . . .
C39 C 0.39152(16) -0.04396(13) 0.82643(9) 0.0361(4) Uani 1 1 d . . . . .
C40 C 0.33166(16) 0.01355(13) 0.79289(9) 0.0337(4) Uani 1 1 d . . . . .
H40 H 0.359159 0.030002 0.757441 0.040 Uiso 1 1 calc R U . . .
C41 C 0.2041(3) -0.0617(3) 0.9544(2) 0.0483(6) Uani 0.831(5) 1 d D U P B 1
C42 C 0.0973(3) -0.1044(3) 0.95060(16) 0.0762(12) Uani 0.831(5) 1 d D U P B 1
H42A H 0.064868 -0.119068 0.986690 0.114 Uiso 0.831(5) 1 calc R U P B 1
H42B H 0.106732 -0.161885 0.931022 0.114 Uiso 0.831(5) 1 calc R U P B 1
H42C H 0.052219 -0.059236 0.931658 0.114 Uiso 0.831(5) 1 calc R U P B 1
C43 C 0.2702(4) -0.1355(3) 0.98323(15) 0.0721(11) Uani 0.831(5) 1 d D U P B 1
H43A H 0.235431 -0.152175 1.018525 0.108 Uiso 0.831(5) 1 calc R U P B 1
H43B H 0.338535 -0.110497 0.987508 0.108 Uiso 0.831(5) 1 calc R U P B 1
H43C H 0.279429 -0.191401 0.962233 0.108 Uiso 0.831(5) 1 calc R U P B 1
C44 C 0.1892(4) 0.0242(3) 0.98721(16) 0.0854(14) Uani 0.831(5) 1 d D U P B 1
H44A H 0.156537 0.006581 1.022839 0.128 Uiso 0.831(5) 1 calc R U P B 1
H44B H 0.144436 0.071034 0.969350 0.128 Uiso 0.831(5) 1 calc R U P B 1
H44C H 0.257159 0.050681 0.990647 0.128 Uiso 0.831(5) 1 calc R U P B 1
C41B C 0.2064(13) -0.0608(11) 0.9550(9) 0.0483(6) Uani 0.169(5) 1 d D U P B 2
C42B C 0.0936(13) -0.0238(14) 0.9685(7) 0.076(4) Uani 0.169(5) 1 d D U P B 2
H42D H 0.048068 -0.047910 0.943524 0.114 Uiso 0.169(5) 1 calc R U P B 2
H42E H 0.070004 -0.045007 1.005140 0.114 Uiso 0.169(5) 1 calc R U P B 2
H42F H 0.091137 0.044846 0.965286 0.114 Uiso 0.169(5) 1 calc R U P B 2
C43B C 0.2036(17) -0.1670(10) 0.9603(8) 0.074(4) Uani 0.169(5) 1 d D U P B 2
H43D H 0.158084 -0.188816 0.934641 0.111 Uiso 0.169(5) 1 calc R U P B 2
H43E H 0.274165 -0.193970 0.953009 0.111 Uiso 0.169(5) 1 calc R U P B 2
H43F H 0.176613 -0.186653 0.996733 0.111 Uiso 0.169(5) 1 calc R U P B 2
C44B C 0.2757(15) -0.0230(14) 0.9939(7) 0.077(4) Uani 0.169(5) 1 d D U P B 2
H44D H 0.275604 0.045584 0.989320 0.115 Uiso 0.169(5) 1 calc R U P B 2
H44E H 0.249416 -0.041365 1.030601 0.115 Uiso 0.169(5) 1 calc R U P B 2
H44F H 0.346968 -0.048682 0.986878 0.115 Uiso 0.169(5) 1 calc R U P B 2
C45 C 0.49956(17) -0.08424(15) 0.80552(10) 0.0408(5) Uani 1 1 d . . . . .
C46 C 0.48571(19) -0.17571(16) 0.77800(11) 0.0487(6) Uani 1 1 d . . . . .
H46A H 0.553994 -0.200776 0.764028 0.073 Uiso 1 1 calc R U . . .
H46B H 0.441280 -0.163053 0.748463 0.073 Uiso 1 1 calc R U . . .
H46C H 0.453032 -0.221619 0.803981 0.073 Uiso 1 1 calc R U . . .
C47 C 0.5702(2) -0.10659(19) 0.85117(12) 0.0556(6) Uani 1 1 d . . . . .
H47A H 0.638574 -0.130091 0.836390 0.083 Uiso 1 1 calc R U . . .
H47B H 0.538488 -0.154412 0.876247 0.083 Uiso 1 1 calc R U . . .
H47C H 0.578516 -0.049544 0.869997 0.083 Uiso 1 1 calc R U . . .
C48 C 0.55518(17) -0.01552(16) 0.76545(10) 0.0447(5) Uani 1 1 d . . . . .
H48A H 0.623971 -0.042226 0.753504 0.067 Uiso 1 1 calc R U . . .
H48B H 0.563422 0.043454 0.782441 0.067 Uiso 1 1 calc R U . . .
H48C H 0.513980 -0.003502 0.734589 0.067 Uiso 1 1 calc R U . . .
C49 C 0.3952(3) 0.30266(19) 0.90797(13) 0.0471(7) Uani 0.792(3) 1 d D U P C 1
H49 H 0.401752 0.321142 0.945301 0.056 Uiso 0.792(3) 1 calc R U P C 1
C50 C 0.3674(3) 0.1990(2) 0.91096(16) 0.0608(9) Uani 0.792(3) 1 d D U P C 1
H50A H 0.355696 0.179941 0.874735 0.073 Uiso 0.792(3) 1 calc R U P C 1
H50B H 0.301925 0.190556 0.934121 0.073 Uiso 0.792(3) 1 calc R U P C 1
C51 C 0.4558(3) 0.1359(2) 0.93370(19) 0.0656(9) Uani 0.792(3) 1 d D U P C 1
H51A H 0.463904 0.151750 0.970926 0.079 Uiso 0.792(3) 1 calc R U P C 1
H51B H 0.436928 0.069353 0.934296 0.079 Uiso 0.792(3) 1 calc R U P C 1
C52 C 0.5565(3) 0.1489(2) 0.90048(17) 0.0613(9) Uani 0.792(3) 1 d D U P C 1
H52A H 0.549537 0.129211 0.863837 0.074 Uiso 0.792(3) 1 calc R U P C 1
H52B H 0.611811 0.108540 0.916008 0.074 Uiso 0.792(3) 1 calc R U P C 1
C53 C 0.5874(3) 0.2493(2) 0.89783(16) 0.0594(9) Uani 0.792(3) 1 d D U P C 1
H53A H 0.652579 0.256350 0.874262 0.071 Uiso 0.792(3) 1 calc R U P C 1
H53B H 0.600887 0.267280 0.934023 0.071 Uiso 0.792(3) 1 calc R U P C 1
C54 C 0.5018(3) 0.3144(2) 0.87635(17) 0.0564(9) Uani 0.792(3) 1 d D U P C 1
H54A H 0.495380 0.301743 0.838448 0.068 Uiso 0.792(3) 1 calc R U P C 1
H54B H 0.522232 0.380170 0.877556 0.068 Uiso 0.792(3) 1 calc R U P C 1
C49B C 0.3584(10) 0.2826(8) 0.8996(4) 0.0471(7) Uani 0.208(3) 1 d D U P C 2
H49B H 0.329033 0.231215 0.880807 0.056 Uiso 0.208(3) 1 calc R U P C 2
C50B C 0.3539(10) 0.2458(7) 0.9578(4) 0.0546(19) Uani 0.208(3) 1 d D U P C 2
H50C H 0.281472 0.230036 0.970368 0.066 Uiso 0.208(3) 1 calc R U P C 2
H50D H 0.376007 0.294691 0.980305 0.066 Uiso 0.208(3) 1 calc R U P C 2
C51B C 0.4270(10) 0.1568(8) 0.9631(6) 0.062(2) Uani 0.208(3) 1 d D U P C 2
H51C H 0.434294 0.141400 1.001501 0.075 Uiso 0.208(3) 1 calc R U P C 2
H51D H 0.393450 0.103641 0.948721 0.075 Uiso 0.208(3) 1 calc R U P C 2
C52B C 0.5326(10) 0.1661(10) 0.9350(5) 0.0686(19) Uani 0.208(3) 1 d D U P C 2
H52C H 0.569690 0.104098 0.936934 0.082 Uiso 0.208(3) 1 calc R U P C 2
H52D H 0.571547 0.209557 0.954515 0.082 Uiso 0.208(3) 1 calc R U P C 2
C53B C 0.5352(11) 0.2008(9) 0.8775(5) 0.0659(18) Uani 0.208(3) 1 d D U P C 2
H53C H 0.508128 0.152772 0.856015 0.079 Uiso 0.208(3) 1 calc R U P C 2
H53D H 0.607898 0.212729 0.863488 0.079 Uiso 0.208(3) 1 calc R U P C 2
C54B C 0.4688(10) 0.2908(8) 0.8730(6) 0.0576(19) Uani 0.208(3) 1 d D U P C 2
H54C H 0.464780 0.309448 0.834607 0.069 Uiso 0.208(3) 1 calc R U P C 2
H54D H 0.503417 0.341087 0.889407 0.069 Uiso 0.208(3) 1 calc R U P C 2
C55 C 0.1776(9) 0.3496(8) 0.9179(7) 0.0452(19) Uani 0.418(14) 1 d D U P C 1
H55 H 0.200214 0.320602 0.952348 0.054 Uiso 0.418(14) 1 calc R U P C 1
C56 C 0.1245(10) 0.2746(10) 0.8902(6) 0.052(2) Uani 0.418(14) 1 d D U P C 1
H56A H 0.104170 0.300814 0.855137 0.062 Uiso 0.418(14) 1 calc R U P C 1
H56B H 0.174380 0.221137 0.883721 0.062 Uiso 0.418(14) 1 calc R U P C 1
C57 C 0.0284(9) 0.2399(7) 0.9236(5) 0.0574(18) Uani 0.418(14) 1 d D U P C 1
H57A H 0.048563 0.211085 0.958123 0.069 Uiso 0.418(14) 1 calc R U P C 1
H57B H -0.004169 0.191561 0.904479 0.069 Uiso 0.418(14) 1 calc R U P C 1
C58 C -0.0496(9) 0.3217(7) 0.9337(5) 0.0602(18) Uani 0.418(14) 1 d D U P C 1
H58A H -0.072400 0.348331 0.899177 0.072 Uiso 0.418(14) 1 calc R U P C 1
H58B H -0.111837 0.298785 0.955732 0.072 Uiso 0.418(14) 1 calc R U P C 1
C59 C -0.0014(9) 0.3968(6) 0.9621(5) 0.0565(18) Uani 0.418(14) 1 d D U P C 1
H59A H 0.014217 0.371823 0.998253 0.068 Uiso 0.418(14) 1 calc R U P C 1
H59B H -0.051787 0.450537 0.966390 0.068 Uiso 0.418(14) 1 calc R U P C 1
C60 C 0.0988(9) 0.4304(6) 0.9314(4) 0.0492(19) Uani 0.418(14) 1 d D U P C 1
H60A H 0.131635 0.474825 0.953040 0.059 Uiso 0.418(14) 1 calc R U P C 1
H60B H 0.081270 0.464535 0.897739 0.059 Uiso 0.418(14) 1 calc R U P C 1
C55B C 0.1513(7) 0.3468(6) 0.9134(5) 0.0481(16) Uani 0.582(14) 1 d D U P C 2
H55B H 0.160861 0.322057 0.950763 0.058 Uiso 0.582(14) 1 calc R U P C 2
C56B C 0.1086(8) 0.2692(7) 0.8830(5) 0.0523(16) Uani 0.582(14) 1 d D U P C 2
H56C H 0.099243 0.292817 0.845777 0.063 Uiso 0.582(14) 1 calc R U P C 2
H56D H 0.159536 0.215464 0.881463 0.063 Uiso 0.582(14) 1 calc R U P C 2
C57B C 0.0054(7) 0.2365(5) 0.9093(4) 0.0584(17) Uani 0.582(14) 1 d D U P C 2
H57C H 0.016465 0.206381 0.944971 0.070 Uiso 0.582(14) 1 calc R U P C 2
H57D H -0.021540 0.188943 0.887471 0.070 Uiso 0.582(14) 1 calc R U P C 2
C58B C -0.0751(7) 0.3164(5) 0.9159(4) 0.0609(16) Uani 0.582(14) 1 d D U P C 2
H58C H -0.094613 0.340253 0.880165 0.073 Uiso 0.582(14) 1 calc R U P C 2
H58D H -0.138564 0.292904 0.936504 0.073 Uiso 0.582(14) 1 calc R U P C 2
C59B C -0.0337(7) 0.3956(5) 0.9445(4) 0.0615(17) Uani 0.582(14) 1 d D U P C 2
H59C H -0.022285 0.374009 0.981722 0.074 Uiso 0.582(14) 1 calc R U P C 2
H59D H -0.085565 0.448662 0.945644 0.074 Uiso 0.582(14) 1 calc R U P C 2
C60B C 0.0691(6) 0.4285(5) 0.9157(4) 0.0536(15) Uani 0.582(14) 1 d D U P C 2
H60C H 0.095073 0.480263 0.934805 0.064 Uiso 0.582(14) 1 calc R U P C 2
H60D H 0.057116 0.452531 0.878862 0.064 Uiso 0.582(14) 1 calc R U P C 2
C61 C 0.3153(2) 0.49518(15) 0.90710(10) 0.0504(6) Uani 1 1 d . . . . .
H61 H 0.254731 0.538379 0.899412 0.061 Uiso 1 1 calc R U . . .
C62 C 0.3199(4) 0.49293(19) 0.96758(12) 0.0840(12) Uani 1 1 d . . . . .
H62A H 0.379335 0.451584 0.977831 0.101 Uiso 1 1 calc R U . . .
H62B H 0.255124 0.466789 0.985425 0.101 Uiso 1 1 calc R U . . .
C63 C 0.3327(4) 0.5919(2) 0.98642(13) 0.0900(13) Uani 1 1 d . . . . .
H63A H 0.268988 0.630797 0.980397 0.108 Uiso 1 1 calc R U . . .
H63B H 0.341089 0.587972 1.025300 0.108 Uiso 1 1 calc R U . . .
C64 C 0.4267(3) 0.6385(2) 0.95681(15) 0.0840(11) Uani 1 1 d . . . . .
H64A H 0.429329 0.703628 0.968020 0.101 Uiso 1 1 calc R U . . .
H64B H 0.491256 0.604188 0.966560 0.101 Uiso 1 1 calc R U . . .
C65 C 0.4220(3) 0.64000(19) 0.89675(13) 0.0630(7) Uani 1 1 d . . . . .
H65A H 0.486267 0.666834 0.878760 0.076 Uiso 1 1 calc R U . . .
H65B H 0.361892 0.680437 0.886442 0.076 Uiso 1 1 calc R U . . .
C66 C 0.4109(2) 0.54153(17) 0.87845(12) 0.0559(7) Uani 1 1 d . . . . .
H66A H 0.474182 0.502883 0.885680 0.067 Uiso 1 1 calc R U . . .
H66B H 0.404741 0.544595 0.839372 0.067 Uiso 1 1 calc R U . . .
C67 C 0.21818(18) 0.62512(14) 0.77276(10) 0.0399(5) Uani 1 1 d . . . . .
H67 H 0.273770 0.626404 0.798114 0.048 Uiso 1 1 calc R U . . .
C68 C 0.1156(2) 0.62045(15) 0.80823(10) 0.0471(5) Uani 1 1 d . . . . .
H68A H 0.056653 0.621395 0.785389 0.057 Uiso 1 1 calc R U . . .
H68B H 0.114814 0.560858 0.830352 0.057 Uiso 1 1 calc R U . . .
C69 C 0.1019(2) 0.70265(18) 0.84466(11) 0.0568(7) Uani 1 1 d . . . . .
H69A H 0.035190 0.697999 0.867187 0.068 Uiso 1 1 calc R U . . .
H69B H 0.159231 0.700532 0.868580 0.068 Uiso 1 1 calc R U . . .
C70 C 0.1023(2) 0.79494(17) 0.81118(12) 0.0562(7) Uani 1 1 d . . . . .
H70A H 0.042895 0.798459 0.788565 0.067 Uiso 1 1 calc R U . . .
H70B H 0.094414 0.848040 0.835017 0.067 Uiso 1 1 calc R U . . .
C71 C 0.2028(2) 0.80183(16) 0.77634(12) 0.0526(6) Uani 1 1 d . . . . .
H71A H 0.261077 0.804621 0.799363 0.063 Uiso 1 1 calc R U . . .
H71B H 0.200744 0.860842 0.753754 0.063 Uiso 1 1 calc R U . . .
C72 C 0.22365(19) 0.71932(14) 0.74022(10) 0.0441(5) Uani 1 1 d . . . . .
H72A H 0.293559 0.724438 0.720802 0.053 Uiso 1 1 calc R U . . .
H72B H 0.171489 0.721842 0.713398 0.053 Uiso 1 1 calc R U . . .
C73 C 0.35031(17) 0.54876(14) 0.68559(9) 0.0390(5) Uani 1 1 d . . . . .
H73 H 0.328455 0.610412 0.668354 0.047 Uiso 1 1 calc R U . . .
C74 C 0.44980(19) 0.56288(16) 0.71276(11) 0.0470(5) Uani 1 1 d . . . . .
H74A H 0.470325 0.503636 0.732120 0.056 Uiso 1 1 calc R U . . .
H74B H 0.435874 0.611403 0.739317 0.056 Uiso 1 1 calc R U . . .
C75 C 0.5397(2) 0.59283(18) 0.67233(13) 0.0606(7) Uani 1 1 d . . . . .
H75A H 0.522668 0.655417 0.655685 0.073 Uiso 1 1 calc R U . . .
H75B H 0.603749 0.597469 0.691026 0.073 Uiso 1 1 calc R U . . .
C76 C 0.5591(2) 0.5221(2) 0.62899(13) 0.0646(8) Uani 1 1 d . . . . .
H76A H 0.614983 0.544053 0.602259 0.078 Uiso 1 1 calc R U . . .
H76B H 0.582664 0.460995 0.645265 0.078 Uiso 1 1 calc R U . . .
C77 C 0.4613(2) 0.50949(18) 0.60148(11) 0.0591(7) Uani 1 1 d . . . . .
H77A H 0.475263 0.461616 0.574544 0.071 Uiso 1 1 calc R U . . .
H77B H 0.441225 0.569302 0.582572 0.071 Uiso 1 1 calc R U . . .
C78 C 0.3717(2) 0.47910(16) 0.64157(10) 0.0471(5) Uani 1 1 d . . . . .
H78A H 0.389175 0.416390 0.657946 0.057 Uiso 1 1 calc R U . . .
H78B H 0.308088 0.474175 0.622621 0.057 Uiso 1 1 calc R U . . .
C79 C 0.13186(18) 0.49464(15) 0.69868(10) 0.0421(5) Uani 1 1 d . . . . .
H79 H 0.158296 0.450107 0.670891 0.051 Uiso 1 1 calc R U . . .
C80 C 0.0890(2) 0.58071(17) 0.66744(11) 0.0491(6) Uani 1 1 d . . . . .
H80A H 0.062391 0.628282 0.692873 0.059 Uiso 1 1 calc R U . . .
H80B H 0.146119 0.608426 0.643564 0.059 Uiso 1 1 calc R U . . .
C81 C 0.0019(2) 0.5565(2) 0.63424(13) 0.0670(8) Uani 1 1 d . . . . .
H81A H -0.026076 0.614556 0.616419 0.080 Uiso 1 1 calc R U . . .
H81B H 0.030339 0.514516 0.606061 0.080 Uiso 1 1 calc R U . . .
C82 C -0.0855(2) 0.5088(2) 0.66816(16) 0.0761(10) Uani 1 1 d . . . . .
H82A H -0.138998 0.490748 0.645063 0.091 Uiso 1 1 calc R U . . .
H82B H -0.118754 0.552654 0.694175 0.091 Uiso 1 1 calc R U . . .
C83 C -0.0424(2) 0.42217(19) 0.69778(15) 0.0677(9) Uani 1 1 d . . . . .
H83A H -0.099590 0.392904 0.720938 0.081 Uiso 1 1 calc R U . . .
H83B H -0.015187 0.376258 0.671492 0.081 Uiso 1 1 calc R U . . .
C84 C 0.04400(19) 0.44440(17) 0.73193(12) 0.0522(6) Uani 1 1 d . . . . .
H84A H 0.072266 0.385441 0.748676 0.063 Uiso 1 1 calc R U . . .
H84B H 0.015134 0.484520 0.760901 0.063 Uiso 1 1 calc R U . . .
C85 C 0.8177(13) -0.0355(14) 0.4406(7) 0.088(3) Uani 0.443(5) 1 d D U P D 1
H85A H 0.771187 -0.083126 0.430982 0.132 Uiso 0.443(5) 1 calc R U P D 1
H85B H 0.778379 0.008765 0.463814 0.132 Uiso 0.443(5) 1 calc R U P D 1
H85C H 0.874442 -0.065862 0.459623 0.132 Uiso 0.443(5) 1 calc R U P D 1
C86 C 0.8609(8) 0.0146(8) 0.3925(5) 0.106(2) Uani 0.443(5) 1 d D U P D 1
H86A H 0.806251 0.059433 0.380100 0.128 Uiso 0.443(5) 1 calc R U P D 1
H86B H 0.875583 -0.031372 0.364513 0.128 Uiso 0.443(5) 1 calc R U P D 1
C87 C 0.9553(7) 0.0665(6) 0.3953(4) 0.0947(18) Uani 0.443(5) 1 d D U P D 1
H87A H 1.009242 0.021680 0.408381 0.114 Uiso 0.443(5) 1 calc R U P D 1
H87B H 0.939976 0.112863 0.422987 0.114 Uiso 0.443(5) 1 calc R U P D 1
C88 C 1.0036(8) 0.1186(8) 0.3455(4) 0.102(2) Uani 0.443(5) 1 d D U P D 1
H88A H 1.017406 0.072288 0.317701 0.122 Uiso 0.443(5) 1 calc R U P D 1
H88B H 0.949829 0.163992 0.332897 0.122 Uiso 0.443(5) 1 calc R U P D 1
C89 C 1.0942(10) 0.1671(9) 0.3470(5) 0.113(2) Uani 0.443(5) 1 d D U P D 1
H89A H 1.147756 0.122822 0.360974 0.136 Uiso 0.443(5) 1 calc R U P D 1
H89B H 1.079982 0.215992 0.373340 0.136 Uiso 0.443(5) 1 calc R U P D 1
C90 C 1.1422(12) 0.2150(13) 0.2947(6) 0.108(4) Uani 0.443(5) 1 d D U P D 1
H90A H 1.201303 0.251651 0.302360 0.161 Uiso 0.443(5) 1 calc R U P D 1
H90B H 1.089560 0.256710 0.278815 0.161 Uiso 0.443(5) 1 calc R U P D 1
H90C H 1.166430 0.167182 0.269564 0.161 Uiso 0.443(5) 1 calc R U P D 1
C85B C 0.8270(11) -0.0495(12) 0.4549(6) 0.094(3) Uani 0.557(5) 1 d D U P D 2
H85D H 0.794916 -0.096302 0.435135 0.141 Uiso 0.557(5) 1 calc R U P D 2
H85E H 0.774918 -0.000154 0.464707 0.141 Uiso 0.557(5) 1 calc R U P D 2
H85F H 0.853049 -0.079716 0.487404 0.141 Uiso 0.557(5) 1 calc R U P D 2
C86B C 0.9130(5) -0.0087(5) 0.4215(3) 0.0929(18) Uani 0.557(5) 1 d D U P D 2
H86C H 0.958654 -0.060074 0.406815 0.111 Uiso 0.557(5) 1 calc R U P D 2
H86D H 0.954573 0.026842 0.444268 0.111 Uiso 0.557(5) 1 calc R U P D 2
C87B C 0.8819(6) 0.0544(5) 0.3767(4) 0.1010(19) Uani 0.557(5) 1 d D U P D 2
H87C H 0.838861 0.107050 0.391832 0.121 Uiso 0.557(5) 1 calc R U P D 2
H87D H 0.836810 0.019505 0.355418 0.121 Uiso 0.557(5) 1 calc R U P D 2
C88B C 0.9689(7) 0.0957(6) 0.3386(4) 0.1054(19) Uani 0.557(5) 1 d D U P D 2
H88C H 1.015361 0.043025 0.326139 0.127 Uiso 0.557(5) 1 calc R U P D 2
H88D H 0.936666 0.124291 0.306839 0.127 Uiso 0.557(5) 1 calc R U P D 2
C89B C 1.0316(7) 0.1629(6) 0.3570(4) 0.1037(19) Uani 0.557(5) 1 d D U P D 2
H89C H 1.067796 0.133461 0.387275 0.124 Uiso 0.557(5) 1 calc R U P D 2
H89D H 0.985348 0.214295 0.371310 0.124 Uiso 0.557(5) 1 calc R U P D 2
C90B C 1.1153(8) 0.2071(8) 0.3157(4) 0.083(2) Uani 0.557(5) 1 d D U P D 2
H90D H 1.161523 0.157325 0.300668 0.124 Uiso 0.557(5) 1 calc R U P D 2
H90E H 1.156208 0.250319 0.333532 0.124 Uiso 0.557(5) 1 calc R U P D 2
H90F H 1.080661 0.241438 0.286877 0.124 Uiso 0.557(5) 1 calc R U P D 2
C91 C 0.6951(10) -0.5414(6) 0.7850(5) 0.108(2) Uani 0.710(5) 1 d D U P E 1
H91A H 0.674465 -0.536443 0.748219 0.162 Uiso 0.710(5) 1 calc R U P E 1
H91B H 0.638741 -0.568464 0.808892 0.162 Uiso 0.710(5) 1 calc R U P E 1
H91C H 0.758253 -0.581753 0.786538 0.162 Uiso 0.710(5) 1 calc R U P E 1
C92 C 0.7153(7) -0.4501(5) 0.8013(3) 0.129(2) Uani 0.710(5) 1 d D U P E 1
H92A H 0.650777 -0.411055 0.797709 0.154 Uiso 0.710(5) 1 calc R U P E 1
H92B H 0.769002 -0.423636 0.774750 0.154 Uiso 0.710(5) 1 calc R U P E 1
C93 C 0.7491(8) -0.4356(5) 0.8543(3) 0.1222(19) Uani 0.710(5) 1 d D U P E 1
H93A H 0.813706 -0.473859 0.859284 0.147 Uiso 0.710(5) 1 calc R U P E 1
H93B H 0.694817 -0.457716 0.881937 0.147 Uiso 0.710(5) 1 calc R U P E 1
C94 C 0.7695(6) -0.3324(4) 0.8626(3) 0.1061(17) Uani 0.710(5) 1 d D U P E 1
H94A H 0.827522 -0.312718 0.836504 0.127 Uiso 0.710(5) 1 calc R U P E 1
H94B H 0.706777 -0.294236 0.853872 0.127 Uiso 0.710(5) 1 calc R U P E 1
C95 C 0.7942(6) -0.3106(4) 0.9139(3) 0.1128(18) Uani 0.710(5) 1 d D U P E 1
H95A H 0.851327 -0.354210 0.924614 0.135 Uiso 0.710(5) 1 calc R U P E 1
H95B H 0.732624 -0.322636 0.939404 0.135 Uiso 0.710(5) 1 calc R U P E 1
C96 C 0.8271(9) -0.2101(6) 0.9199(4) 0.112(3) Uani 0.710(5) 1 d D U P E 1
H96A H 0.809228 -0.192570 0.956840 0.167 Uiso 0.710(5) 1 calc R U P E 1
H96B H 0.790626 -0.166979 0.895453 0.167 Uiso 0.710(5) 1 calc R U P E 1
H96C H 0.902538 -0.206405 0.911316 0.167 Uiso 0.710(5) 1 calc R U P E 1
C91B C 0.685(3) -0.5671(19) 0.7870(14) 0.127(5) Uani 0.290(5) 1 d D U P E 2
H91D H 0.678296 -0.634820 0.794357 0.191 Uiso 0.290(5) 1 calc R U P E 2
H91E H 0.722278 -0.555497 0.751779 0.191 Uiso 0.290(5) 1 calc R U P E 2
H91F H 0.615260 -0.536622 0.787468 0.191 Uiso 0.290(5) 1 calc R U P E 2
C92B C 0.7422(16) -0.5293(9) 0.8278(8) 0.126(3) Uani 0.290(5) 1 d D U P E 2
H92C H 0.713428 -0.555132 0.863141 0.152 Uiso 0.290(5) 1 calc R U P E 2
H92D H 0.815592 -0.552811 0.822551 0.152 Uiso 0.290(5) 1 calc R U P E 2
C93B C 0.742(2) -0.4281(10) 0.8296(8) 0.125(2) Uani 0.290(5) 1 d D U P E 2
H93C H 0.668931 -0.404441 0.828833 0.150 Uiso 0.290(5) 1 calc R U P E 2
H93D H 0.780277 -0.403703 0.796113 0.150 Uiso 0.290(5) 1 calc R U P E 2
C94B C 0.7875(17) -0.3839(10) 0.8759(7) 0.121(2) Uani 0.290(5) 1 d D U P E 2
H94C H 0.740246 -0.395182 0.908685 0.145 Uiso 0.290(5) 1 calc R U P E 2
H94D H 0.855294 -0.416137 0.882016 0.145 Uiso 0.290(5) 1 calc R U P E 2
C95B C 0.8028(18) -0.2865(9) 0.8685(7) 0.120(2) Uani 0.290(5) 1 d D U P E 2
H95C H 0.747537 -0.257754 0.847128 0.144 Uiso 0.290(5) 1 calc R U P E 2
H95D H 0.870581 -0.276835 0.847523 0.144 Uiso 0.290(5) 1 calc R U P E 2
C96B C 0.802(3) -0.2352(15) 0.9212(9) 0.114(4) Uani 0.290(5) 1 d D U P E 2
H96D H 0.812231 -0.168298 0.912896 0.171 Uiso 0.290(5) 1 calc R U P E 2
H96E H 0.857806 -0.261663 0.942103 0.171 Uiso 0.290(5) 1 calc R U P E 2
H96F H 0.734445 -0.243305 0.941968 0.171 Uiso 0.290(5) 1 calc R U P E 2

loop_
_atom_site_aniso_label
_atom_site_aniso_U_11
_atom_site_aniso_U_22
_atom_site_aniso_U_33
_atom_site_aniso_U_23
_atom_site_aniso_U_13
_atom_site_aniso_U_12
Pt1 0.04333(6) 0.02497(4) 0.03556(6) -0.00485(3) 0.00578(4) -0.00139(3)
Br1 0.03035(11) 0.05009(12) 0.04553(14) -0.01150(10) 0.00166(10) -0.00604(9)
P1 0.0788(4) 0.0268(2) 0.0343(3) -0.0033(2) 0.0077(3) 0.0060(2)
P2 0.0373(3) 0.0294(2) 0.0371(3) -0.0034(2) 0.0013(2) -0.00099(19)
Si1 0.0321(3) 0.0268(2) 0.0365(3) -0.0059(2) 0.0043(2) -0.00323(19)
N1 0.0249(8) 0.0241(6) 0.0336(9) -0.0028(6) 0.0031(6) -0.0015(5)
C1 0.0278(9) 0.0210(7) 0.0346(11) -0.0035(7) 0.0014(8) -0.0002(6)
C2 0.0283(9) 0.0232(7) 0.0352(11) -0.0039(7) 0.0022(8) -0.0008(6)
C3 0.0334(10) 0.0265(8) 0.0345(11) -0.0035(7) 0.0036(8) 0.0000(7)
C4 0.0358(10) 0.0258(8) 0.0396(12) -0.0053(8) -0.0010(9) 0.0030(7)
C5 0.0298(10) 0.0293(8) 0.0430(12) -0.0058(8) -0.0034(9) 0.0038(7)
C6 0.0277(9) 0.0252(8) 0.0391(11) -0.0051(7) 0.0023(8) -0.0003(7)
C7 0.0277(9) 0.0252(8) 0.0416(12) -0.0031(8) 0.0038(8) -0.0011(7)
C8 0.0265(10) 0.0322(9) 0.0514(13) -0.0048(9) 0.0006(9) -0.0014(7)
C9 0.0266(10) 0.0327(9) 0.0557(14) -0.0035(9) 0.0082(9) -0.0021(7)
C10 0.0335(11) 0.0309(9) 0.0488(13) 0.0024(9) 0.0103(9) -0.0029(8)
C11 0.0309(10) 0.0252(8) 0.0418(12) -0.0011(8) 0.0070(9) -0.0016(7)
C12 0.0258(9) 0.0219(7) 0.0415(11) -0.0045(7) 0.0047(8) -0.0025(6)
C13 0.0290(9) 0.0266(8) 0.0315(10) -0.0032(7) 0.0023(8) 0.0011(7)
C14 0.0309(10) 0.0270(8) 0.0343(11) -0.0014(7) 0.0041(8) -0.0012(7)
C15 0.0351(10) 0.0281(8) 0.0362(11) -0.0042(8) 0.0019(9) 0.0031(7)
C16 0.0304(10) 0.0329(9) 0.0443(12) -0.0064(8) 0.0033(9) 0.0049(7)
C17 0.0302(10) 0.0342(9) 0.0393(12) -0.0055(8) 0.0036(9) -0.0014(7)
C18 0.0312(10) 0.0260(8) 0.0360(11) -0.0025(7) 0.0030(8) -0.0011(7)
C19 0.0440(12) 0.0271(9) 0.0450(13) -0.0030(8) 0.0028(10) 0.0049(8)
C20 0.0560(15) 0.0280(9) 0.0698(18) 0.0007(10) 0.0087(13) -0.0019(9)
C21 0.0573(15) 0.0353(10) 0.0556(15) -0.0008(10) -0.0023(12) 0.0136(10)
C22 0.0647(16) 0.0309(10) 0.0539(15) -0.0098(10) 0.0000(12) 0.0052(10)
C23 0.0311(11) 0.0415(11) 0.0598(15) -0.0096(10) 0.0078(10) -0.0055(8)
C24 0.0318(13) 0.0538(14) 0.117(3) -0.0203(16) 0.0149(14) -0.0042(10)
C25 0.0572(17) 0.082(2) 0.0606(18) 0.0055(15) 0.0141(14) -0.0270(15)
C26 0.0383(13) 0.0472(12) 0.080(2) -0.0146(12) 0.0031(12) -0.0084(10)
C27 0.0416(12) 0.0345(9) 0.0392(12) -0.0019(8) -0.0027(10) 0.0061(8)
C28 0.0691(17) 0.0363(11) 0.0538(15) 0.0064(10) -0.0071(13) 0.0011(10)
C29 0.0591(16) 0.0563(14) 0.0414(14) -0.0040(11) -0.0054(12) 0.0153(12)
C30 0.0474(14) 0.0560(13) 0.0467(14) 0.0015(11) -0.0072(11) 0.0149(11)
C31 0.0248(15) 0.0486(14) 0.055(2) 0.0020(16) 0.0034(17) -0.0048(11)
C32 0.0321(17) 0.067(2) 0.057(2) 0.0022(18) -0.0021(16) -0.0146(16)
C33 0.037(2) 0.093(3) 0.061(3) 0.021(2) 0.0041(19) -0.014(2)
C34 0.0335(18) 0.072(2) 0.091(3) -0.024(2) 0.0140(19) -0.0006(16)
C31B 0.0248(15) 0.0486(14) 0.055(2) 0.0020(16) 0.0034(17) -0.0048(11)
C32B 0.028(4) 0.071(5) 0.080(5) 0.024(4) 0.000(4) -0.004(3)
C33B 0.025(4) 0.060(4) 0.080(6) 0.026(4) 0.002(4) -0.010(3)
C34B 0.033(4) 0.104(6) 0.084(5) -0.021(5) 0.022(4) 0.001(4)
C35 0.0347(10) 0.0241(8) 0.0419(12) -0.0008(8) 0.0053(9) -0.0029(7)
C36 0.0389(11) 0.0268(8) 0.0436(12) -0.0009(8) 0.0107(9) 0.0007(7)
C37 0.0486(13) 0.0288(9) 0.0399(12) -0.0007(8) 0.0064(10) -0.0017(8)
C38 0.0433(12) 0.0328(9) 0.0405(12) 0.0015(9) -0.0019(10) -0.0004(8)
C39 0.0350(11) 0.0300(9) 0.0429(12) -0.0024(8) 0.0001(9) -0.0026(7)
C40 0.0318(10) 0.0290(8) 0.0390(12) -0.0006(8) 0.0038(9) -0.0021(7)
C41 0.0645(15) 0.0363(10) 0.0409(13) 0.0034(9) 0.0105(11) 0.0002(10)
C42 0.078(2) 0.090(3) 0.056(2) 0.0224(19) 0.0151(18) -0.025(2)
C43 0.088(3) 0.080(2) 0.0418(19) 0.0188(17) 0.0084(18) 0.014(2)
C44 0.141(4) 0.0521(18) 0.056(2) -0.0100(16) 0.041(2) -0.011(2)
C41B 0.0645(15) 0.0363(10) 0.0409(13) 0.0034(9) 0.0105(11) 0.0002(10)
C42B 0.083(6) 0.084(7) 0.051(7) 0.014(6) 0.032(6) 0.009(6)
C43B 0.094(8) 0.062(5) 0.056(7) 0.011(6) 0.032(7) 0.000(6)
C44B 0.095(7) 0.087(7) 0.045(7) 0.010(6) 0.008(6) -0.004(7)
C45 0.0302(11) 0.0402(10) 0.0512(14) -0.0032(9) -0.0003(10) 0.0011(8)
C46 0.0383(12) 0.0408(11) 0.0657(17) -0.0066(11) 0.0040(11) 0.0028(9)
C47 0.0391(13) 0.0603(14) 0.0669(18) 0.0025(13) -0.0098(12) 0.0069(11)
C48 0.0309(11) 0.0443(11) 0.0576(15) -0.0031(10) 0.0035(10) -0.0010(9)
C49 0.068(2) 0.0320(13) 0.0411(15) -0.0069(11) -0.0036(14) 0.0032(12)
C50 0.077(2) 0.0368(13) 0.069(2) 0.0014(14) -0.0112(17) 0.0018(13)
C51 0.080(2) 0.0420(15) 0.074(2) 0.0050(16) -0.0107(19) 0.0021(15)
C52 0.081(2) 0.0447(15) 0.060(2) -0.0107(15) -0.0190(18) 0.0089(15)
C53 0.072(2) 0.0481(15) 0.0575(19) -0.0154(14) 0.0021(16) 0.0074(14)
C54 0.070(2) 0.0401(15) 0.0580(19) -0.0093(14) 0.0038(17) 0.0059(14)
C49B 0.068(2) 0.0320(13) 0.0411(15) -0.0069(11) -0.0036(14) 0.0032(12)
C50B 0.082(4) 0.034(3) 0.048(4) -0.001(3) -0.018(4) 0.015(3)
C51B 0.083(4) 0.041(3) 0.062(4) -0.002(3) -0.014(4) 0.012(3)
C52B 0.084(4) 0.050(3) 0.071(4) -0.008(3) -0.008(4) 0.014(3)
C53B 0.079(3) 0.049(3) 0.070(3) -0.008(3) -0.005(3) 0.013(3)
C54B 0.070(4) 0.042(3) 0.061(3) -0.009(3) -0.008(3) 0.009(3)
C55 0.058(4) 0.030(3) 0.045(4) -0.007(2) 0.013(4) -0.001(3)
C56 0.060(4) 0.039(3) 0.055(4) -0.005(3) 0.013(3) -0.001(3)
C57 0.067(4) 0.041(2) 0.062(4) -0.007(3) 0.012(3) -0.007(3)
C58 0.062(4) 0.051(3) 0.063(4) -0.006(3) 0.020(3) -0.002(3)
C59 0.062(4) 0.047(3) 0.057(4) -0.007(3) 0.020(3) 0.000(3)
C60 0.061(4) 0.036(2) 0.048(4) -0.008(3) 0.019(3) -0.001(3)
C55B 0.064(3) 0.037(2) 0.040(3) 0.0024(19) 0.012(3) -0.003(2)
C56B 0.066(3) 0.040(2) 0.050(3) -0.010(2) 0.005(3) 0.001(2)
C57B 0.073(4) 0.042(2) 0.059(4) -0.004(2) 0.006(3) -0.008(2)
C58B 0.065(3) 0.051(2) 0.062(4) -0.002(3) 0.015(3) -0.006(2)
C59B 0.065(3) 0.053(2) 0.062(4) -0.012(3) 0.024(3) -0.007(2)
C60B 0.065(3) 0.0338(18) 0.059(3) -0.009(2) 0.015(3) -0.001(2)
C61 0.0837(19) 0.0307(10) 0.0361(13) -0.0054(9) -0.0032(12) 0.0092(11)
C62 0.175(4) 0.0379(12) 0.0403(16) -0.0091(11) -0.016(2) 0.0075(17)
C63 0.180(4) 0.0453(14) 0.0460(17) -0.0157(13) -0.016(2) 0.006(2)
C64 0.119(3) 0.0541(16) 0.086(3) -0.0246(17) -0.045(2) 0.0156(18)
C65 0.0657(18) 0.0503(14) 0.075(2) -0.0130(13) -0.0145(15) 0.0002(12)
C66 0.0599(16) 0.0472(13) 0.0620(17) -0.0142(12) -0.0108(13) 0.0088(11)
C67 0.0439(12) 0.0312(9) 0.0449(13) -0.0072(9) -0.0039(10) 0.0026(8)
C68 0.0543(14) 0.0373(10) 0.0478(14) -0.0052(10) 0.0078(11) 0.0019(9)
C69 0.0629(17) 0.0530(14) 0.0537(16) -0.0161(12) 0.0021(13) 0.0104(12)
C70 0.0572(16) 0.0437(12) 0.0691(18) -0.0214(12) -0.0070(14) 0.0096(11)
C71 0.0521(14) 0.0344(10) 0.0731(18) -0.0127(11) -0.0097(13) -0.0008(9)
C72 0.0450(13) 0.0322(10) 0.0551(15) -0.0052(9) -0.0022(11) -0.0011(8)
C73 0.0417(12) 0.0306(9) 0.0430(13) 0.0013(8) 0.0047(10) 0.0004(8)
C74 0.0436(13) 0.0389(11) 0.0576(15) -0.0046(10) 0.0044(11) -0.0052(9)
C75 0.0479(15) 0.0482(13) 0.083(2) 0.0014(13) 0.0119(14) -0.0101(11)
C76 0.0578(17) 0.0538(14) 0.075(2) 0.0063(14) 0.0292(15) -0.0014(12)
C77 0.0756(19) 0.0463(13) 0.0493(15) 0.0027(11) 0.0240(14) 0.0036(12)
C78 0.0557(15) 0.0392(11) 0.0443(14) -0.0026(10) 0.0082(11) -0.0020(10)
C79 0.0388(12) 0.0414(11) 0.0472(13) -0.0130(10) -0.0035(10) -0.0005(9)
C80 0.0501(14) 0.0475(12) 0.0509(15) -0.0111(11) -0.0098(12) 0.0056(10)
C81 0.0655(19) 0.0684(17) 0.072(2) -0.0286(15) -0.0299(16) 0.0204(14)
C82 0.0499(17) 0.0676(17) 0.118(3) -0.0455(18) -0.0278(18) 0.0122(13)
C83 0.0441(14) 0.0537(14) 0.109(3) -0.0346(16) -0.0045(15) -0.0019(11)
C84 0.0411(13) 0.0440(12) 0.0713(18) -0.0138(12) 0.0058(12) -0.0051(10)
C85 0.081(5) 0.060(6) 0.129(8) -0.028(5) -0.025(5) 0.000(4)
C86 0.094(4) 0.091(5) 0.136(5) -0.030(4) -0.006(4) -0.013(4)
C87 0.084(4) 0.072(3) 0.131(4) -0.012(3) -0.025(4) 0.002(3)
C88 0.080(4) 0.085(4) 0.146(5) -0.048(4) -0.007(4) -0.011(3)
C89 0.091(5) 0.106(5) 0.147(6) -0.013(4) -0.028(5) -0.014(5)
C90 0.081(7) 0.096(7) 0.149(10) -0.013(7) -0.020(7) -0.007(5)
C85B 0.106(6) 0.062(5) 0.114(7) -0.023(5) 0.008(6) -0.022(5)
C86B 0.070(4) 0.070(3) 0.137(5) -0.017(3) 0.003(3) 0.009(3)
C87B 0.093(4) 0.073(4) 0.135(4) -0.010(3) 0.002(3) 0.001(3)
C88B 0.086(4) 0.089(4) 0.141(4) -0.014(3) -0.008(4) 0.002(3)
C89B 0.072(4) 0.090(4) 0.150(5) -0.018(4) -0.008(4) -0.002(3)
C90B 0.074(5) 0.069(4) 0.107(7) -0.004(4) -0.018(5) 0.007(4)
C91 0.091(5) 0.093(5) 0.138(5) -0.021(4) 0.004(4) 0.007(4)
C92 0.143(4) 0.110(4) 0.137(4) -0.036(3) -0.021(4) 0.004(4)
C93 0.134(4) 0.107(3) 0.128(4) -0.010(3) -0.024(4) 0.002(3)
C94 0.122(4) 0.087(3) 0.113(4) -0.010(3) -0.031(3) 0.008(3)
C95 0.140(4) 0.096(4) 0.102(4) 0.001(3) -0.005(4) -0.005(3)
C96 0.111(6) 0.087(5) 0.141(6) -0.021(4) -0.026(5) 0.000(4)
C91B 0.118(9) 0.119(9) 0.146(9) -0.018(8) -0.020(8) 0.016(9)
C92B 0.133(6) 0.117(5) 0.132(6) -0.017(5) -0.027(5) 0.010(5)
C93B 0.135(5) 0.113(4) 0.130(5) -0.014(4) -0.025(5) 0.009(4)
C94B 0.137(5) 0.103(4) 0.123(5) -0.015(4) -0.018(4) 0.007(4)
C95B 0.134(5) 0.105(5) 0.122(5) -0.005(4) -0.027(5) 0.011(4)
C96B 0.129(9) 0.096(8) 0.121(7) -0.005(7) -0.033(8) -0.001(8)

loop_
_atom_type_symbol
_atom_type_description
_atom_type_scat_dispersion_real
_atom_type_scat_dispersion_imag
_atom_type_scat_source
C C 0.0148 0.0070 'International Tables Vol C Tables 4.2.6.8 and 6.1.1.4'
H H 0.0000 0.0000 'International Tables Vol C Tables 4.2.6.8 and 6.1.1.4'
N N 0.0253 0.0136 'International Tables Vol C Tables 4.2.6.8 and 6.1.1.4'
Si Si 0.2148 0.2489 'International Tables Vol C Tables 4.2.6.8 and 6.1.1.4'
Br Br -0.9501 1.0411 'International Tables Vol C Tables 4.2.6.8 and 6.1.1.4'
P P 0.2596 0.3354 'International Tables Vol C Tables 4.2.6.8 and 6.1.1.4'
Pt Pt -5.2456 5.8223 'International Tables Vol C Tables 4.2.6.8 and 6.1.1.4'

loop_
_geom_angle_atom_site_label_1
_geom_angle_atom_site_label_2
_geom_angle_atom_site_label_3
_geom_angle
_geom_angle_site_symmetry_1
_geom_angle_site_symmetry_3
_geom_angle_publ_flag
Si1 Pt1 P2 117.54(2) . . ?
Si1 Pt1 P1 121.07(2) . . ?
P2 Pt1 P1 120.835(19) . . ?
C55 P1 C61 101.4(4) . . ?
C49B P1 C61 117.8(5) . . ?
C55 P1 C49 102.5(5) . . ?
C61 P1 C49 100.11(13) . . ?
C49B P1 C55B 97.0(5) . . ?
C61 P1 C55B 105.1(3) . . ?
C55 P1 Pt1 118.5(5) . . ?
C49B P1 Pt1 107.2(4) . . ?
C61 P1 Pt1 117.50(8) . . ?
C49 P1 Pt1 114.14(10) . . ?
C55B P1 Pt1 110.1(3) . . ?
C73 P2 C79 104.74(11) . . ?
C73 P2 C67 101.56(10) . . ?
C79 P2 C67 107.80(10) . . ?
C73 P2 Pt1 113.17(7) . . ?
C79 P2 Pt1 110.64(7) . . ?
C67 P2 Pt1 117.82(8) . . ?
N1 Si1 Pt1 135.80(6) . . ?
N1 Si1 Br1 102.58(5) . . ?
Pt1 Si1 Br1 119.90(2) . . ?
C12 N1 C1 103.75(15) . . ?
C12 N1 Si1 109.46(12) . . ?
C1 N1 Si1 108.29(11) . . ?
C6 C1 C2 119.94(18) . . ?
C6 C1 N1 111.07(17) . . ?
C2 C1 N1 128.74(16) . . ?
C3 C2 C1 116.28(17) . . ?
C3 C2 C13 118.50(18) . . ?
C1 C2 C13 123.68(17) . . ?
C2 C3 C4 123.98(19) . . ?
C5 C4 C3 117.90(19) . . ?
C5 C4 C27 122.38(18) . . ?
C3 C4 C27 119.62(19) . . ?
C4 C5 C6 119.50(18) . . ?
C5 C6 C1 121.36(19) . . ?
C5 C6 C7 132.04(18) . . ?
C1 C6 C7 106.47(17) . . ?
C8 C7 C12 121.74(19) . . ?
C8 C7 C6 130.96(19) . . ?
C12 C7 C6 107.11(17) . . ?
C9 C8 C7 119.3(2) . . ?
C8 C9 C10 117.90(19) . . ?
C8 C9 C31B 130.8(4) . . ?
C10 C9 C31B 111.3(4) . . ?
C8 C9 C31 116.4(2) . . ?
C10 C9 C31 125.7(2) . . ?
C9 C10 C11 125.4(2) . . ?
C10 C11 C12 115.11(19) . . ?
C10 C11 C35 118.56(18) . . ?
C12 C11 C35 126.12(18) . . ?
C11 C12 C7 120.51(18) . . ?
C11 C12 N1 128.58(18) . . ?
C7 C12 N1 110.84(17) . . ?
C18 C13 C14 119.16(17) . . ?
C18 C13 C2 123.12(16) . . ?
C14 C13 C2 117.17(17) . . ?
C15 C14 C13 121.62(18) . . ?
C14 C15 C16 117.52(17) . . ?
C14 C15 C19 122.11(18) . . ?
C16 C15 C19 120.27(18) . . ?
C17 C16 C15 122.61(18) . . ?
C16 C17 C18 117.68(18) . . ?
C16 C17 C23 122.68(18) . . ?
C18 C17 C23 119.62(18) . . ?
C13 C18 C17 121.26(17) . . ?
C15 C19 C22 108.98(18) . . ?
C15 C19 C20 111.55(17) . . ?
C22 C19 C20 107.8(2) . . ?
C15 C19 C21 110.49(18) . . ?
C22 C19 C21 108.98(18) . . ?
C20 C19 C21 109.0(2) . . ?
C25 C23 C17 109.4(2) . . ?
C25 C23 C26 109.6(2) . . ?
C17 C23 C26 109.8(2) . . ?
C25 C23 C24 109.5(2) . . ?
C17 C23 C24 112.15(19) . . ?
C26 C23 C24 106.4(2) . . ?
C30 C27 C29 108.1(2) . . ?
C30 C27 C28 108.36(19) . . ?
C29 C27 C28 109.0(2) . . ?
C30 C27 C4 112.00(19) . . ?
C29 C27 C4 110.62(17) . . ?
C28 C27 C4 108.70(18) . . ?
C33 C31 C32 109.8(4) . . ?
C33 C31 C34 108.1(5) . . ?
C32 C31 C34 107.1(4) . . ?
C33 C31 C9 110.3(3) . . ?
C32 C31 C9 113.4(4) . . ?
C34 C31 C9 107.9(3) . . ?
C32B C31B C33B 109.1(8) . . ?
C32B C31B C9 106.1(7) . . ?
C33B C31B C9 112.5(8) . . ?
C32B C31B C34B 107.3(9) . . ?
C33B C31B C34B 107.8(9) . . ?
C9 C31B C34B 113.8(8) . . ?
C36 C35 C40 118.14(19) . . ?
C36 C35 C11 119.14(18) . . ?
C40 C35 C11 122.48(19) . . ?
C37 C36 C35 122.1(2) . . ?
C38 C37 C36 117.7(2) . . ?
C38 C37 C41 122.5(2) . . ?
C36 C37 C41 119.8(2) . . ?
C38 C37 C41B 121.8(6) . . ?
C36 C37 C41B 120.5(6) . . ?
C39 C38 C37 122.4(2) . . ?
C38 C39 C40 118.5(2) . . ?
C38 C39 C45 120.76(19) . . ?
C40 C39 C45 120.6(2) . . ?
C39 C40 C35 121.0(2) . . ?
C44 C41 C43 109.3(4) . . ?
C44 C41 C37 110.1(3) . . ?
C43 C41 C37 112.6(3) . . ?
C44 C41 C42 109.0(4) . . ?
C43 C41 C42 106.7(4) . . ?
C37 C41 C42 108.9(3) . . ?
C44B C41B C43B 111.8(13) . . ?
C44B C41B C37 108.6(12) . . ?
C43B C41B C37 107.0(12) . . ?
C44B C41B C42B 108.8(13) . . ?
C43B C41B C42B 106.3(12) . . ?
C37 C41B C42B 114.5(13) . . ?
C48 C45 C47 107.79(19) . . ?
C48 C45 C46 108.8(2) . . ?
C47 C45 C46 108.0(2) . . ?
C48 C45 C39 111.23(18) . . ?
C47 C45 C39 111.7(2) . . ?
C46 C45 C39 109.25(18) . . ?
C50 C49 C54 109.5(3) . . ?
C50 C49 P1 111.9(3) . . ?
C54 C49 P1 112.1(2) . . ?
C49 C50 C51 111.0(3) . . ?
C52 C51 C50 110.9(3) . . ?
C51 C52 C53 111.3(3) . . ?
C52 C53 C54 111.0(3) . . ?
C53 C54 C49 113.1(3) . . ?
C50B C49B C54B 113.9(9) . . ?
C50B C49B P1 122.8(7) . . ?
C54B C49B P1 106.5(7) . . ?
C49B C50B C51B 109.7(8) . . ?
C52B C51B C50B 114.6(9) . . ?
C51B C52B C53B 115.4(10) . . ?
C52B C53B C54B 109.4(9) . . ?
C53B C54B C49B 113.8(9) . . ?
C56 C55 C60 109.7(7) . . ?
C56 C55 P1 109.0(8) . . ?
C60 C55 P1 114.9(8) . . ?
C57 C56 C55 111.8(7) . . ?
C56 C57 C58 109.8(7) . . ?
C59 C58 C57 110.7(7) . . ?
C58 C59 C60 111.6(6) . . ?
C59 C60 C55 112.9(6) . . ?
C56B C55B C60B 107.8(5) . . ?
C56B C55B P1 109.4(6) . . ?
C60B C55B P1 113.8(5) . . ?
C57B C56B C55B 111.6(5) . . ?
C56B C57B C58B 112.3(5) . . ?
C59B C58B C57B 111.3(5) . . ?
C58B C59B C60B 110.6(4) . . ?
C59B C60B C55B 110.4(5) . . ?
C62 C61 C66 110.8(3) . . ?
C62 C61 P1 116.18(17) . . ?
C66 C61 P1 112.52(17) . . ?
C61 C62 C63 110.8(2) . . ?
C64 C63 C62 111.7(3) . . ?
C65 C64 C63 111.6(3) . . ?
C64 C65 C66 110.8(3) . . ?
C65 C66 C61 111.5(2) . . ?
C68 C67 C72 110.30(18) . . ?
C68 C67 P2 110.72(15) . . ?
C72 C67 P2 118.93(17) . . ?
C69 C68 C67 111.2(2) . . ?
C70 C69 C68 110.0(2) . . ?
C71 C70 C69 109.9(2) . . ?
C70 C71 C72 112.9(2) . . ?
C71 C72 C67 111.3(2) . . ?
C74 C73 C78 110.26(19) . . ?
C74 C73 P2 109.27(16) . . ?
C78 C73 P2 113.56(15) . . ?
C73 C74 C75 111.9(2) . . ?
C76 C75 C74 110.5(2) . . ?
C77 C76 C75 111.0(2) . . ?
C76 C77 C78 111.2(2) . . ?
C77 C78 C73 111.4(2) . . ?
C84 C79 C80 110.7(2) . . ?
C84 C79 P2 113.23(18) . . ?
C80 C79 P2 116.11(16) . . ?
C81 C80 C79 112.0(2) . . ?
C82 C81 C80 111.7(3) . . ?
C81 C82 C83 109.7(2) . . ?
C84 C83 C82 112.4(2) . . ?
C83 C84 C79 111.4(2) . . ?
C85 C86 C87 118.3(11) . . ?
C86 C87 C88 119.8(8) . . ?
C89 C88 C87 120.9(9) . . ?
C88 C89 C90 118.5(10) . . ?
C85B C86B C87B 114.9(8) . . ?
C86B C87B C88B 117.3(7) . . ?
C89B C88B C87B 118.9(8) . . ?
C88B C89B C90B 116.9(7) . . ?
C91 C92 C93 121.9(8) . . ?
C92 C93 C94 113.0(6) . . ?
C95 C94 C93 117.0(6) . . ?
C94 C95 C96 116.5(7) . . ?
C93B C92B C91B 117.1(13) . . ?
C92B C93B C94B 119.9(11) . . ?
C95B C94B C93B 115.0(11) . . ?
C94B C95B C96B 114.1(12) . . ?

loop_
_geom_bond_atom_site_label_1
_geom_bond_atom_site_label_2
_geom_bond_distance
_geom_bond_site_symmetry_2
_geom_bond_publ_flag
Pt1 Si1 2.1858(5) . ?
Pt1 P2 2.2882(5) . ?
Pt1 P1 2.3061(6) . ?
Br1 Si1 2.2657(6) . ?
P1 C55 1.729(13) . ?
P1 C49B 1.737(10) . ?
P1 C61 1.858(2) . ?
P1 C49 1.921(3) . ?
P1 C55B 1.975(9) . ?
P2 C73 1.852(2) . ?
P2 C79 1.855(2) . ?
P2 C67 1.880(2) . ?
Si1 N1 1.8218(16) . ?
N1 C12 1.430(2) . ?
N1 C1 1.440(3) . ?
C1 C6 1.400(3) . ?
C1 C2 1.405(3) . ?
C2 C3 1.394(3) . ?
C2 C13 1.488(3) . ?
C3 C4 1.407(3) . ?
C4 C5 1.383(3) . ?
C4 C27 1.538(3) . ?
C5 C6 1.397(3) . ?
C6 C7 1.446(3) . ?
C7 C8 1.396(3) . ?
C7 C12 1.405(3) . ?
C8 C9 1.377(3) . ?
C9 C10 1.395(3) . ?
C9 C31B 1.523(14) . ?
C9 C31 1.552(6) . ?
C10 C11 1.401(3) . ?
C11 C12 1.405(3) . ?
C11 C35 1.495(3) . ?
C13 C18 1.388(3) . ?
C13 C14 1.394(2) . ?
C14 C15 1.388(3) . ?
C15 C16 1.403(3) . ?
C15 C19 1.530(3) . ?
C16 C17 1.392(3) . ?
C17 C18 1.401(3) . ?
C17 C23 1.527(3) . ?
C19 C22 1.531(3) . ?
C19 C20 1.534(3) . ?
C19 C21 1.538(3) . ?
C23 C25 1.515(4) . ?
C23 C26 1.537(3) . ?
C23 C24 1.546(3) . ?
C27 C30 1.529(3) . ?
C27 C29 1.532(3) . ?
C27 C28 1.533(3) . ?
C31 C33 1.519(5) . ?
C31 C32 1.520(6) . ?
C31 C34 1.533(5) . ?
C31B C32B 1.511(9) . ?
C31B C33B 1.523(9) . ?
C31B C34B 1.529(9) . ?
C35 C36 1.400(3) . ?
C35 C40 1.403(3) . ?
C36 C37 1.394(3) . ?
C37 C38 1.391(3) . ?
C37 C41 1.534(5) . ?
C37 C41B 1.53(2) . ?
C38 C39 1.390(3) . ?
C39 C40 1.400(3) . ?
C39 C45 1.545(3) . ?
C41 C44 1.514(5) . ?
C41 C43 1.518(5) . ?
C41 C42 1.541(6) . ?
C41B C44B 1.515(10) . ?
C41B C43B 1.518(10) . ?
C41B C42B 1.541(10) . ?
C45 C48 1.521(3) . ?
C45 C47 1.536(3) . ?
C45 C46 1.537(3) . ?
C49 C50 1.535(4) . ?
C49 C54 1.536(5) . ?
C50 C51 1.551(5) . ?
C51 C52 1.494(6) . ?
C52 C53 1.503(5) . ?
C53 C54 1.527(5) . ?
C49B C50B 1.522(9) . ?
C49B C54B 1.525(10) . ?
C50B C51B 1.556(9) . ?
C51B C52B 1.484(10) . ?
C52B C53B 1.499(10) . ?
C53B C54B 1.518(9) . ?
C55 C56 1.525(8) . ?
C55 C60 1.538(7) . ?
C56 C57 1.518(7) . ?
C57 C58 1.527(7) . ?
C58 C59 1.506(8) . ?
C59 C60 1.527(7) . ?
C55B C56B 1.529(6) . ?
C55B C60B 1.544(6) . ?
C56B C57B 1.513(6) . ?
C57B C58B 1.516(6) . ?
C58B C59B 1.514(7) . ?
C59B C60B 1.531(6) . ?
C61 C62 1.524(4) . ?
C61 C66 1.527(4) . ?
C62 C63 1.537(4) . ?
C63 C64 1.523(6) . ?
C64 C65 1.514(5) . ?
C65 C66 1.522(4) . ?
C67 C68 1.530(3) . ?
C67 C72 1.536(3) . ?
C68 C69 1.525(3) . ?
C69 C70 1.523(4) . ?
C70 C71 1.502(4) . ?
C71 C72 1.530(3) . ?
C73 C74 1.529(3) . ?
C73 C78 1.530(3) . ?
C74 C75 1.532(4) . ?
C75 C76 1.526(4) . ?
C76 C77 1.509(5) . ?
C77 C78 1.525(3) . ?
C79 C84 1.527(3) . ?
C79 C80 1.531(3) . ?
C80 C81 1.516(4) . ?
C81 C82 1.514(5) . ?
C82 C83 1.518(5) . ?
C83 C84 1.517(4) . ?
C85 C86 1.451(9) . ?
C86 C87 1.460(8) . ?
C87 C88 1.516(8) . ?
C88 C89 1.387(9) . ?
C89 C90 1.540(9) . ?
C85B C86B 1.453(8) . ?
C86B C87B 1.474(7) . ?
C87B C88B 1.525(8) . ?
C88B C89B 1.404(8) . ?
C89B C90B 1.558(8) . ?
C91 C92 1.430(8) . ?
C92 C93 1.465(7) . ?
C93 C94 1.537(7) . ?
C94 C95 1.408(7) . ?
C95 C96 1.534(8) . ?
C91B C92B 1.454(10) . ?
C92B C93B 1.450(9) . ?
C93B C94B 1.525(9) . ?
C94B C95B 1.414(9) . ?
C95B C96B 1.549(10) . ?

loop_
_geom_torsion_atom_site_label_1
_geom_torsion_atom_site_label_2
_geom_torsion_atom_site_label_3
_geom_torsion_atom_site_label_4
_geom_torsion
_geom_torsion_site_symmetry_1
_geom_torsion_site_symmetry_2
_geom_torsion_site_symmetry_3
_geom_torsion_site_symmetry_4
_geom_torsion_publ_flag
Pt1 Si1 N1 C12 -35.31(16) . . . . ?
Br1 Si1 N1 C12 160.53(11) . . . . ?
Pt1 Si1 N1 C1 77.17(14) . . . . ?
Br1 Si1 N1 C1 -86.99(11) . . . . ?
C12 N1 C1 C6 8.96(18) . . . . ?
Si1 N1 C1 C6 -107.28(14) . . . . ?
C12 N1 C1 C2 -165.28(17) . . . . ?
Si1 N1 C1 C2 78.49(19) . . . . ?
C6 C1 C2 C3 11.4(2) . . . . ?
N1 C1 C2 C3 -174.78(17) . . . . ?
C6 C1 C2 C13 -154.14(17) . . . . ?
N1 C1 C2 C13 19.6(3) . . . . ?
C1 C2 C3 C4 -5.7(3) . . . . ?
C13 C2 C3 C4 160.66(17) . . . . ?
C2 C3 C4 C5 -3.0(3) . . . . ?
C2 C3 C4 C27 -179.31(18) . . . . ?
C3 C4 C5 C6 5.9(3) . . . . ?
C27 C4 C5 C6 -177.90(17) . . . . ?
C4 C5 C6 C1 -0.1(3) . . . . ?
C4 C5 C6 C7 -175.19(19) . . . . ?
C2 C1 C6 C5 -9.0(3) . . . . ?
N1 C1 C6 C5 176.21(16) . . . . ?
C2 C1 C6 C7 167.25(16) . . . . ?
N1 C1 C6 C7 -7.6(2) . . . . ?
C5 C6 C7 C8 3.6(4) . . . . ?
C1 C6 C7 C8 -172.01(19) . . . . ?
C5 C6 C7 C12 178.61(19) . . . . ?
C1 C6 C7 C12 2.9(2) . . . . ?
C12 C7 C8 C9 -0.6(3) . . . . ?
C6 C7 C8 C9 173.78(19) . . . . ?
C7 C8 C9 C10 -0.7(3) . . . . ?
C7 C8 C9 C31B 176.4(5) . . . . ?
C7 C8 C9 C31 -179.0(2) . . . . ?
C8 C9 C10 C11 1.8(3) . . . . ?
C31B C9 C10 C11 -175.9(4) . . . . ?
C31 C9 C10 C11 179.9(3) . . . . ?
C9 C10 C11 C12 -1.5(3) . . . . ?
C9 C10 C11 C35 -176.6(2) . . . . ?
C10 C11 C12 C7 0.1(3) . . . . ?
C35 C11 C12 C7 174.77(18) . . . . ?
C10 C11 C12 N1 -176.70(18) . . . . ?
C35 C11 C12 N1 -2.0(3) . . . . ?
C8 C7 C12 C11 0.9(3) . . . . ?
C6 C7 C12 C11 -174.64(17) . . . . ?
C8 C7 C12 N1 178.21(17) . . . . ?
C6 C7 C12 N1 2.7(2) . . . . ?
C1 N1 C12 C11 170.07(19) . . . . ?
Si1 N1 C12 C11 -74.5(2) . . . . ?
C1 N1 C12 C7 -6.98(18) . . . . ?
Si1 N1 C12 C7 108.43(15) . . . . ?
C3 C2 C13 C18 55.4(3) . . . . ?
C1 C2 C13 C18 -139.3(2) . . . . ?
C3 C2 C13 C14 -116.0(2) . . . . ?
C1 C2 C13 C14 49.3(3) . . . . ?
C18 C13 C14 C15 -2.2(3) . . . . ?
C2 C13 C14 C15 169.58(19) . . . . ?
C13 C14 C15 C16 3.9(3) . . . . ?
C13 C14 C15 C19 -172.5(2) . . . . ?
C14 C15 C16 C17 -2.2(3) . . . . ?
C19 C15 C16 C17 174.3(2) . . . . ?
C15 C16 C17 C18 -1.3(3) . . . . ?
C15 C16 C17 C23 -179.9(2) . . . . ?
C14 C13 C18 C17 -1.5(3) . . . . ?
C2 C13 C18 C17 -172.78(19) . . . . ?
C16 C17 C18 C13 3.2(3) . . . . ?
C23 C17 C18 C13 -178.2(2) . . . . ?
C14 C15 C19 C22 108.4(2) . . . . ?
C16 C15 C19 C22 -67.9(3) . . . . ?
C14 C15 C19 C20 -10.5(3) . . . . ?
C16 C15 C19 C20 173.2(2) . . . . ?
C14 C15 C19 C21 -131.9(2) . . . . ?
C16 C15 C19 C21 51.8(3) . . . . ?
C16 C17 C23 C25 111.2(3) . . . . ?
C18 C17 C23 C25 -67.4(3) . . . . ?
C16 C17 C23 C26 -128.6(2) . . . . ?
C18 C17 C23 C26 52.9(3) . . . . ?
C16 C17 C23 C24 -10.5(3) . . . . ?
C18 C17 C23 C24 171.0(2) . . . . ?
C5 C4 C27 C30 -4.4(3) . . . . ?
C3 C4 C27 C30 171.74(19) . . . . ?
C5 C4 C27 C29 -125.1(2) . . . . ?
C3 C4 C27 C29 51.1(3) . . . . ?
C5 C4 C27 C28 115.3(2) . . . . ?
C3 C4 C27 C28 -68.6(2) . . . . ?
C8 C9 C31 C33 171.4(4) . . . . ?
C10 C9 C31 C33 -6.7(5) . . . . ?
C8 C9 C31 C32 47.8(4) . . . . ?
C10 C9 C31 C32 -130.4(3) . . . . ?
C8 C9 C31 C34 -70.7(4) . . . . ?
C10 C9 C31 C34 111.1(3) . . . . ?
C8 C9 C31B C32B 7.0(9) . . . . ?
C10 C9 C31B C32B -175.7(6) . . . . ?
C8 C9 C31B C33B 126.2(7) . . . . ?
C10 C9 C31B C33B -56.5(8) . . . . ?
C8 C9 C31B C34B -110.8(7) . . . . ?
C10 C9 C31B C34B 66.5(8) . . . . ?
C10 C11 C35 C36 -27.4(3) . . . . ?
C12 C11 C35 C36 158.07(19) . . . . ?
C10 C11 C35 C40 146.9(2) . . . . ?
C12 C11 C35 C40 -27.7(3) . . . . ?
C40 C35 C36 C37 -4.3(3) . . . . ?
C11 C35 C36 C37 170.20(19) . . . . ?
C35 C36 C37 C38 2.9(3) . . . . ?
C35 C36 C37 C41 -176.1(2) . . . . ?
C35 C36 C37 C41B -177.4(7) . . . . ?
C36 C37 C38 C39 0.6(3) . . . . ?
C41 C37 C38 C39 179.5(2) . . . . ?
C41B C37 C38 C39 -179.2(7) . . . . ?
C37 C38 C39 C40 -2.4(3) . . . . ?
C37 C38 C39 C45 -178.88(19) . . . . ?
C38 C39 C40 C35 0.8(3) . . . . ?
C45 C39 C40 C35 177.33(18) . . . . ?
C36 C35 C40 C39 2.4(3) . . . . ?
C11 C35 C40 C39 -171.91(18) . . . . ?
C38 C37 C41 C44 116.5(4) . . . . ?
C36 C37 C41 C44 -64.6(4) . . . . ?
C38 C37 C41 C43 -5.8(5) . . . . ?
C36 C37 C41 C43 173.1(3) . . . . ?
C38 C37 C41 C42 -124.0(3) . . . . ?
C36 C37 C41 C42 54.9(4) . . . . ?
C38 C37 C41B C44B 63.1(12) . . . . ?
C36 C37 C41B C44B -116.6(10) . . . . ?
C38 C37 C41B C43B -57.7(12) . . . . ?
C36 C37 C41B C43B 122.6(11) . . . . ?
C38 C37 C41B C42B -175.1(9) . . . . ?
C36 C37 C41B C42B 5.2(14) . . . . ?
C38 C39 C45 C48 -149.1(2) . . . . ?
C40 C39 C45 C48 34.4(3) . . . . ?
C38 C39 C45 C47 -28.6(3) . . . . ?
C40 C39 C45 C47 154.9(2) . . . . ?
C38 C39 C45 C46 90.8(3) . . . . ?
C40 C39 C45 C46 -85.7(2) . . . . ?
C54 C49 C50 C51 53.9(4) . . . . ?
P1 C49 C50 C51 178.8(3) . . . . ?
C49 C50 C51 C52 -57.6(4) . . . . ?
C50 C51 C52 C53 58.3(4) . . . . ?
C51 C52 C53 C54 -56.5(4) . . . . ?
C52 C53 C54 C49 54.6(4) . . . . ?
C50 C49 C54 C53 -53.3(4) . . . . ?
P1 C49 C54 C53 -178.1(3) . . . . ?
C61 P1 C49B C50B 60.6(12) . . . . ?
C55B P1 C49B C50B -50.6(11) . . . . ?
Pt1 P1 C49B C50B -164.3(10) . . . . ?
C61 P1 C49B C54B -73.4(9) . . . . ?
C55B P1 C49B C54B 175.4(9) . . . . ?
Pt1 P1 C49B C54B 61.8(9) . . . . ?
C54B C49B C50B C51B -47.9(14) . . . . ?
P1 C49B C50B C51B -178.9(10) . . . . ?
C49B C50B C51B C52B 47.0(16) . . . . ?
C50B C51B C52B C53B -51.3(17) . . . . ?
C51B C52B C53B C54B 52.1(16) . . . . ?
C52B C53B C54B C49B -52.5(16) . . . . ?
C50B C49B C54B C53B 53.4(15) . . . . ?
P1 C49B C54B C53B -168.1(10) . . . . ?
C61 P1 C55 C56 163.0(7) . . . . ?
C49 P1 C55 C56 -93.8(8) . . . . ?
Pt1 P1 C55 C56 32.8(9) . . . . ?
C61 P1 C55 C60 39.4(10) . . . . ?
C49 P1 C55 C60 142.6(8) . . . . ?
Pt1 P1 C55 C60 -90.8(9) . . . . ?
C60 C55 C56 C57 -55.4(13) . . . . ?
P1 C55 C56 C57 178.0(10) . . . . ?
C55 C56 C57 C58 59.2(12) . . . . ?
C56 C57 C58 C59 -58.6(10) . . . . ?
C57 C58 C59 C60 55.7(9) . . . . ?
C58 C59 C60 C55 -53.1(10) . . . . ?
C56 C55 C60 C59 52.0(12) . . . . ?
P1 C55 C60 C59 175.2(8) . . . . ?
C60B C55B C56B C57B -58.1(9) . . . . ?
P1 C55B C56B C57B 177.7(7) . . . . ?
C55B C56B C57B C58B 55.8(9) . . . . ?
C56B C57B C58B C59B -53.3(7) . . . . ?
C57B C58B C59B C60B 54.8(7) . . . . ?
C58B C59B C60B C55B -59.3(7) . . . . ?
C56B C55B C60B C59B 59.9(8) . . . . ?
P1 C55B C60B C59B -178.5(5) . . . . ?
C55 P1 C61 C62 51.8(6) . . . . ?
C49B P1 C61 C62 -46.8(5) . . . . ?
C49 P1 C61 C62 -53.3(3) . . . . ?
C55B P1 C61 C62 59.7(4) . . . . ?
Pt1 P1 C61 C62 -177.4(2) . . . . ?
C55 P1 C61 C66 -179.1(6) . . . . ?
C49B P1 C61 C66 82.3(5) . . . . ?
C49 P1 C61 C66 75.9(2) . . . . ?
C55B P1 C61 C66 -171.1(4) . . . . ?
Pt1 P1 C61 C66 -48.3(2) . . . . ?
C66 C61 C62 C63 55.2(4) . . . . ?
P1 C61 C62 C63 -174.9(3) . . . . ?
C61 C62 C63 C64 -54.5(4) . . . . ?
C62 C63 C64 C65 54.8(4) . . . . ?
C63 C64 C65 C66 -55.4(4) . . . . ?
C64 C65 C66 C61 56.5(3) . . . . ?
C62 C61 C66 C65 -56.6(3) . . . . ?
P1 C61 C66 C65 171.47(19) . . . . ?
C73 P2 C67 C68 166.02(17) . . . . ?
C79 P2 C67 C68 56.24(19) . . . . ?
Pt1 P2 C67 C68 -69.78(17) . . . . ?
C73 P2 C67 C72 36.7(2) . . . . ?
C79 P2 C67 C72 -73.0(2) . . . . ?
Pt1 P2 C67 C72 160.94(15) . . . . ?
C72 C67 C68 C69 -56.1(3) . . . . ?
P2 C67 C68 C69 170.17(18) . . . . ?
C67 C68 C69 C70 59.4(3) . . . . ?
C68 C69 C70 C71 -58.5(3) . . . . ?
C69 C70 C71 C72 56.4(3) . . . . ?
C70 C71 C72 C67 -53.7(3) . . . . ?
C68 C67 C72 C71 52.4(3) . . . . ?
P2 C67 C72 C71 -178.17(17) . . . . ?
C79 P2 C73 C74 -177.93(14) . . . . ?
C67 P2 C73 C74 69.96(16) . . . . ?
Pt1 P2 C73 C74 -57.32(15) . . . . ?
C79 P2 C73 C78 -54.38(18) . . . . ?
C67 P2 C73 C78 -166.49(17) . . . . ?
Pt1 P2 C73 C78 66.22(18) . . . . ?
C78 C73 C74 C75 54.9(2) . . . . ?
P2 C73 C74 C75 -179.58(16) . . . . ?
C73 C74 C75 C76 -55.7(3) . . . . ?
C74 C75 C76 C77 56.3(3) . . . . ?
C75 C76 C77 C78 -57.0(3) . . . . ?
C76 C77 C78 C73 56.5(3) . . . . ?
C74 C73 C78 C77 -54.9(3) . . . . ?
P2 C73 C78 C77 -177.93(18) . . . . ?
C73 P2 C79 C84 167.19(16) . . . . ?
C67 P2 C79 C84 -85.22(18) . . . . ?
Pt1 P2 C79 C84 44.93(17) . . . . ?
C73 P2 C79 C80 -63.1(2) . . . . ?
C67 P2 C79 C80 44.5(2) . . . . ?
Pt1 P2 C79 C80 174.67(16) . . . . ?
C84 C79 C80 C81 -53.4(3) . . . . ?
P2 C79 C80 C81 175.7(2) . . . . ?
C79 C80 C81 C82 55.7(3) . . . . ?
C80 C81 C82 C83 -56.2(3) . . . . ?
C81 C82 C83 C84 56.6(3) . . . . ?
C82 C83 C84 C79 -55.7(3) . . . . ?
C80 C79 C84 C83 53.0(3) . . . . ?
P2 C79 C84 C83 -174.58(16) . . . . ?
C85 C86 C87 C88 179.1(14) . . . . ?
C86 C87 C88 C89 -179.0(12) . . . . ?
C87 C88 C89 C90 177.4(12) . . . . ?
C85B C86B C87B C88B -177.1(11) . . . . ?
C86B C87B C88B C89B -69.8(11) . . . . ?
C87B C88B C89B C90B -176.7(8) . . . . ?
C91 C92 C93 C94 178.2(10) . . . . ?
C92 C93 C94 C95 175.0(8) . . . . ?
C93 C94 C95 C96 172.9(8) . . . . ?
C91B C92B C93B C94B 171(3) . . . . ?
C92B C93B C94B C95B 168(2) . . . . ?
C93B C94B C95B C96B 155(2) . . . . ?
